data_7032131
loop_
_publ_author_name
'Smirnov, Andrey S.'
'Butukhanova, Ekaterina S.'
'Bokach, Nadezhda A.'
'Starova, Galina L.'
'Gurzhiy, Vladislav V.'
'Kuznetsov, Maxim L.'
'Kukushkin, Vadim Yu'

_publ_section_title
;
 Novel (cyanamide)Zn(II) complexes and zinc(ii)-mediated hydration of the
 cyanamide ligands.
;
_journal_issue 42
_journal_name_full 'Dalton transactions (Cambridge, England : 2003)'
_journal_page_first 15798
_journal_page_last 15811
_journal_paper_doi 10.1039/c4dt01812e
_journal_volume 43
_journal_year 2014
_chemical_formula_moiety 'C26 H20 Br2 N4 Zn'
_chemical_formula_sum 'C26 H20 Br2 N4 Zn'
_chemical_formula_weight 613.65
_chemical_name_systematic
;
 ?
;
_space_group_crystal_system monoclinic
_space_group_IT_number 14
_space_group_name_Hall '-P 2ybc'
_space_group_name_H-M_alt 'P 1 21/c 1'
_symmetry_space_group_name_Hall '-P 2ybc'
_symmetry_space_group_name_H-M 'P 1 21/c 1'
_atom_sites_solution_hydrogens geom
_audit_creation_date 2013-12-10
_audit_creation_method
;
Olex2 1.2
(compiled 2013.11.15 svn.r2834 for OlexSys, GUI svn.r4720)
;
_cell_angle_alpha 90
_cell_angle_beta 92.564(8)
_cell_angle_gamma 90
_cell_formula_units_Z 4
_cell_length_a 9.6653(9)
_cell_length_b 18.1538(16)
_cell_length_c 14.5506(13)
_cell_measurement_reflns_used 4541
_cell_measurement_temperature 100(2)
_cell_measurement_theta_max 31.7187
_cell_measurement_theta_min 2.5789
_cell_volume 2550.5(4)
_computing_cell_refinement
;
CrysAlisPro, Agilent Technologies,
Version 1.171.36.20 (release 27-06-2012 CrysAlis171 .NET)
(compiled Jul 11 2012,15:38:31)
;
_computing_data_collection
;
CrysAlisPro, Agilent Technologies,
Version 1.171.36.20 (release 27-06-2012 CrysAlis171 .NET)
(compiled Jul 11 2012,15:38:31)
;
_computing_data_reduction
;
CrysAlisPro, Agilent Technologies,
Version 1.171.36.20 (release 27-06-2012 CrysAlis171 .NET)
(compiled Jul 11 2012,15:38:31)
;
_computing_molecular_graphics 'Olex2 (Dolomanov et al., 2009)'
_computing_publication_material 'Olex2 (Dolomanov et al., 2009)'
_computing_structure_refinement 'ShelXL (Sheldrick, 2008)'
_diffrn_ambient_temperature 100(2)
_diffrn_detector_area_resol_mean 16.2096
_diffrn_measured_fraction_theta_full 0.999
_diffrn_measured_fraction_theta_max 0.999
_diffrn_measurement_device_type 'Xcalibur, Eos'
_diffrn_measurement_method '\w scans'
_diffrn_orient_matrix_UB_11 -0.0708486000
_diffrn_orient_matrix_UB_12 -0.0103692000
_diffrn_orient_matrix_UB_13 -0.0047309000
_diffrn_orient_matrix_UB_21 -0.0193205000
_diffrn_orient_matrix_UB_22 0.0345005000
_diffrn_orient_matrix_UB_23 0.0184308000
_diffrn_orient_matrix_UB_31 -0.0040545000
_diffrn_orient_matrix_UB_32 0.0152060000
_diffrn_orient_matrix_UB_33 -0.0448280000
_diffrn_radiation_monochromator graphite
_diffrn_radiation_type MoK\a
_diffrn_radiation_wavelength 0.71073
_diffrn_reflns_av_R_equivalents 0.0358
_diffrn_reflns_av_unetI/netI 0.0564
_diffrn_reflns_Laue_measured_fraction_full 0.999
_diffrn_reflns_Laue_measured_fraction_max 0.999
_diffrn_reflns_limit_h_max 12
_diffrn_reflns_limit_h_min -12
_diffrn_reflns_limit_k_max 23
_diffrn_reflns_limit_k_min -23
_diffrn_reflns_limit_l_max 18
_diffrn_reflns_limit_l_min -18
_diffrn_reflns_number 13595
_diffrn_reflns_point_group_measured_fraction_full 0.999
_diffrn_reflns_point_group_measured_fraction_max 0.999
_diffrn_reflns_theta_full 25.242
_diffrn_reflns_theta_max 27.499
_diffrn_reflns_theta_min 2.722
_diffrn_source 'Enhance (Mo) X-ray Source'
_exptl_absorpt_coefficient_mu 4.117
_exptl_absorpt_correction_T_max 1.00000
_exptl_absorpt_correction_T_min 0.06017
_exptl_absorpt_correction_type multi-scan
_exptl_absorpt_process_details
;
CrysAlisPro, Agilent Technologies,
Version 1.171.36.20 (release 27-06-2012 CrysAlis171 .NET)
(compiled Jul 11 2012,15:38:31)
Empirical absorption correction using spherical harmonics,
 implemented in SCALE3 ABSPACK scaling algorithm.
;
_exptl_crystal_colour 'translucent colorless'
_exptl_crystal_density_diffrn 1.598
_exptl_crystal_description prism
_exptl_crystal_F_000 1216
_exptl_crystal_size_max 0.31
_exptl_crystal_size_mid 0.24
_exptl_crystal_size_min 0.19
_refine_diff_density_max 0.519
_refine_diff_density_min -0.475
_refine_diff_density_rms 0.087
_refine_ls_extinction_method none
_refine_ls_goodness_of_fit_ref 0.980
_refine_ls_hydrogen_treatment constr
_refine_ls_matrix_type full
_refine_ls_number_parameters 298
_refine_ls_number_reflns 5860
_refine_ls_number_restraints 0
_refine_ls_restrained_S_all 0.980
_refine_ls_R_factor_all 0.0528
_refine_ls_R_factor_gt 0.0333
_refine_ls_shift/su_max 0.000
_refine_ls_shift/su_mean 0.000
_refine_ls_structure_factor_coef Fsqd
_refine_ls_weighting_details 'w=1/[\s^2^(Fo^2^)+(0.0165P)^2^] where P=(Fo^2^+2Fc^2^)/3'
_refine_ls_weighting_scheme calc
_refine_ls_wR_factor_gt 0.0551
_refine_ls_wR_factor_ref 0.0605
_reflns_Friedel_coverage 0.000
_reflns_number_gt 4519
_reflns_number_total 5860
_reflns_threshold_expression 'I > 2\s(I)'
_cod_data_source_file c4dt01812e2.cif
_cod_data_source_block sasn55
_cod_depositor_comments 'Adding full bibliography for 7032128--7032141.cif.'
_cod_database_code 7032131
_shelxl_version_number 2013-4
_shelx_space_group_comment
;
The symmetry employed for this shelxl refinement is uniquely defined
by the following loop, which should always be used as a source of
symmetry information in preference to the above space-group names.
They are only intended as comments.
;
_reflns_odcompleteness_completeness 99.86
_reflns_odcompleteness_iscentric 1
_reflns_odcompleteness_theta 29.51
_olex2_refinement_description
;
1. Fixed Uiso
 At 1.2 times of:
  All C(H) groups
2.a Aromatic/amide H refined with riding coordinates:
 C3(H3), C4(H4), C5(H5), C6(H6), C7(H7), C9(H9), C10(H10), C11(H11), C12(H12),
 C13(H13), C16(H16), C17(H17), C18(H18), C19(H19), C20(H20), C22(H22), C23(H23),
  C24(H24), C25(H25), C26(H26)
;

loop_
_space_group_symop_operation_xyz
'x, y, z'
'-x, y+1/2, -z+1/2'
'-x, -y, -z'
'x, -y-1/2, z-1/2'

loop_
_atom_site_label
_atom_site_type_symbol
_atom_site_fract_x
_atom_site_fract_y
_atom_site_fract_z
_atom_site_U_iso_or_equiv
_atom_site_adp_type
_atom_site_occupancy
_atom_site_site_symmetry_order
_atom_site_calc_flag
_atom_site_refinement_flags_posn
Br1 Br 0.73331(3) 0.74972(2) 0.27923(2) 0.02075(7) Uani 1 1 d .
Br2 Br 0.51467(3) 0.83793(2) 0.48889(2) 0.02797(8) Uani 1 1 d .
Zn1 Zn 0.68573(3) 0.75870(2) 0.43565(2) 0.01639(8) Uani 1 1 d .
N1 N 0.8591(3) 0.78809(12) 0.51159(15) 0.0244(6) Uani 1 1 d .
N2 N 1.0120(2) 0.85872(11) 0.62043(14) 0.0181(5) Uani 1 1 d .
N3 N 0.6657(2) 0.65420(12) 0.48558(14) 0.0214(5) Uani 1 1 d .
N4 N 0.6885(2) 0.52733(11) 0.54655(14) 0.0161(5) Uani 1 1 d .
C1 C 0.9302(3) 0.82080(14) 0.56276(18) 0.0197(6) Uani 1 1 d .
C2 C 0.9964(3) 0.93805(14) 0.62572(17) 0.0164(6) Uani 1 1 d .
C3 C 0.8738(3) 0.97025(15) 0.59230(17) 0.0198(6) Uani 1 1 d .
H3 H 0.8011 0.9411 0.5692 0.024 Uiso 1 1 calc R
C4 C 0.8609(3) 1.04691(15) 0.59373(18) 0.0242(7) Uani 1 1 d .
H4 H 0.7795 1.0691 0.5713 0.029 Uiso 1 1 calc R
C5 C 0.9691(3) 1.08953(15) 0.62849(18) 0.0257(7) Uani 1 1 d .
H5 H 0.9603 1.1405 0.6292 0.031 Uiso 1 1 calc R
C6 C 1.0906(3) 1.05726(15) 0.66227(17) 0.0228(7) Uani 1 1 d .
H6 H 1.1626 1.0866 0.6859 0.027 Uiso 1 1 calc R
C7 C 1.1057(3) 0.98058(14) 0.66096(17) 0.0193(6) Uani 1 1 d .
H7 H 1.1873 0.9586 0.6833 0.023 Uiso 1 1 calc R
C8 C 1.1181(3) 0.81781(14) 0.67332(17) 0.0172(6) Uani 1 1 d .
C9 C 1.2293(3) 0.78897(15) 0.62912(19) 0.0238(7) Uani 1 1 d .
H9 H 1.2379 0.7967 0.5664 0.029 Uiso 1 1 calc R
C10 C 1.3277(3) 0.74852(16) 0.6790(2) 0.0316(7) Uani 1 1 d .
H10 H 1.4026 0.7284 0.6499 0.038 Uiso 1 1 calc R
C11 C 1.3148(3) 0.73804(15) 0.7724(2) 0.0310(8) Uani 1 1 d .
H11 H 1.3808 0.7105 0.8058 0.037 Uiso 1 1 calc R
C12 C 1.2049(3) 0.76814(15) 0.8159(2) 0.0275(7) Uani 1 1 d .
H12 H 1.1984 0.7620 0.8790 0.033 Uiso 1 1 calc R
C13 C 1.1032(3) 0.80773(14) 0.76654(18) 0.0218(6) Uani 1 1 d .
H13 H 1.0273 0.8269 0.7955 0.026 Uiso 1 1 calc R
C14 C 0.6762(3) 0.59543(14) 0.51435(17) 0.0163(6) Uani 1 1 d .
C15 C 0.6228(3) 0.50812(14) 0.63065(16) 0.0145(6) Uani 1 1 d .
C16 C 0.5931(3) 0.56333(14) 0.69288(17) 0.0192(6) Uani 1 1 d .
H16 H 0.6163 0.6121 0.6812 0.023 Uiso 1 1 calc R
C17 C 0.5282(3) 0.54456(15) 0.77295(18) 0.0255(7) Uani 1 1 d .
H17 H 0.5079 0.5810 0.8152 0.031 Uiso 1 1 calc R
C18 C 0.4936(3) 0.47217(16) 0.79017(19) 0.0245(7) Uani 1 1 d .
H18 H 0.4506 0.4601 0.8441 0.029 Uiso 1 1 calc R
C19 C 0.5228(3) 0.41718(15) 0.72738(18) 0.0206(6) Uani 1 1 d .
H19 H 0.4992 0.3685 0.7392 0.025 Uiso 1 1 calc R
C20 C 0.5875(3) 0.43509(14) 0.64677(17) 0.0158(6) Uani 1 1 d .
H20 H 0.6068 0.3987 0.6042 0.019 Uiso 1 1 calc R
C21 C 0.7790(3) 0.47660(14) 0.49882(17) 0.0163(6) Uani 1 1 d .
C22 C 0.8772(3) 0.43630(14) 0.54837(18) 0.0188(6) Uani 1 1 d .
H22 H 0.8860 0.4406 0.6121 0.023 Uiso 1 1 calc R
C23 C 0.9629(3) 0.38918(15) 0.50198(19) 0.0247(7) Uani 1 1 d .
H23 H 1.0274 0.3603 0.5349 0.030 Uiso 1 1 calc R
C24 C 0.9528(3) 0.38491(15) 0.4071(2) 0.0274(7) Uani 1 1 d .
H24 H 1.0118 0.3540 0.3761 0.033 Uiso 1 1 calc R
C25 C 0.8552(3) 0.42649(16) 0.3584(2) 0.0302(8) Uani 1 1 d .
H25 H 0.8492 0.4236 0.2945 0.036 Uiso 1 1 calc R
C26 C 0.7657(3) 0.47260(15) 0.40359(18) 0.0228(6) Uani 1 1 d .
H26 H 0.6987 0.5000 0.3709 0.027 Uiso 1 1 calc R

loop_
_atom_site_aniso_label
_atom_site_aniso_U_11
_atom_site_aniso_U_22
_atom_site_aniso_U_33
_atom_site_aniso_U_23
_atom_site_aniso_U_13
_atom_site_aniso_U_12
Br1 0.02207(16) 0.01858(14) 0.02171(15) -0.00050(11) 0.00202(12) -0.00036(13)
Br2 0.03218(18) 0.03309(17) 0.01886(15) 0.00201(12) 0.00357(12) 0.01228(15)
Zn1 0.01706(18) 0.01273(15) 0.01892(16) 0.00244(12) -0.00437(13) -0.00105(14)
N1 0.0261(15) 0.0177(12) 0.0282(14) 0.0025(10) -0.0097(11) -0.0050(11)
N2 0.0168(13) 0.0157(11) 0.0208(12) 0.0001(9) -0.0079(10) -0.0013(10)
N3 0.0236(14) 0.0180(12) 0.0225(13) 0.0038(10) -0.0018(10) -0.0020(11)
N4 0.0202(13) 0.0112(11) 0.0171(11) 0.0031(9) 0.0006(10) 0.0019(10)
C1 0.0159(15) 0.0181(14) 0.0248(15) 0.0053(12) -0.0018(12) 0.0014(13)
C2 0.0200(16) 0.0148(13) 0.0146(13) 0.0012(11) 0.0034(11) -0.0021(12)
C3 0.0180(16) 0.0222(15) 0.0196(15) 0.0012(12) 0.0033(12) 0.0005(13)
C4 0.0251(18) 0.0255(16) 0.0225(16) 0.0033(12) 0.0050(13) 0.0067(14)
C5 0.036(2) 0.0172(14) 0.0244(16) 0.0016(12) 0.0102(14) 0.0043(14)
C6 0.0298(18) 0.0192(14) 0.0195(15) -0.0031(12) 0.0025(13) -0.0029(14)
C7 0.0207(16) 0.0190(14) 0.0182(14) 0.0007(11) -0.0010(12) 0.0006(13)
C8 0.0168(15) 0.0137(13) 0.0202(14) -0.0009(11) -0.0074(11) -0.0051(12)
C9 0.0205(16) 0.0269(16) 0.0237(16) 0.0001(12) -0.0042(13) 0.0012(14)
C10 0.0210(17) 0.0272(16) 0.046(2) -0.0072(15) -0.0051(14) 0.0030(15)
C11 0.0276(19) 0.0148(15) 0.049(2) 0.0090(13) -0.0219(15) -0.0039(14)
C12 0.0329(19) 0.0230(15) 0.0257(16) 0.0069(12) -0.0101(14) -0.0133(14)
C13 0.0209(16) 0.0209(14) 0.0234(15) 0.0004(12) -0.0021(12) -0.0076(13)
C14 0.0143(15) 0.0186(14) 0.0158(14) 0.0006(11) -0.0028(11) -0.0026(12)
C15 0.0130(15) 0.0174(13) 0.0131(13) 0.0009(10) -0.0016(11) 0.0017(12)
C16 0.0237(17) 0.0140(13) 0.0197(15) -0.0009(11) -0.0029(12) 0.0009(12)
C17 0.0306(18) 0.0279(16) 0.0180(15) -0.0032(12) 0.0011(13) 0.0083(15)
C18 0.0216(17) 0.0314(16) 0.0208(15) 0.0077(13) 0.0035(12) 0.0042(14)
C19 0.0168(16) 0.0192(14) 0.0255(15) 0.0088(12) -0.0001(12) 0.0012(12)
C20 0.0120(14) 0.0142(13) 0.0210(14) -0.0001(11) -0.0021(11) 0.0024(12)
C21 0.0151(15) 0.0136(13) 0.0205(14) -0.0004(11) 0.0034(11) -0.0033(12)
C22 0.0171(16) 0.0169(14) 0.0225(15) 0.0040(11) 0.0030(12) -0.0029(12)
C23 0.0204(17) 0.0174(14) 0.0370(18) 0.0054(13) 0.0073(14) 0.0012(13)
C24 0.0224(18) 0.0214(15) 0.0394(19) -0.0092(13) 0.0122(14) -0.0032(14)
C25 0.0311(19) 0.0372(18) 0.0228(16) -0.0096(14) 0.0061(14) -0.0071(16)
C26 0.0198(16) 0.0279(16) 0.0204(15) -0.0008(12) -0.0037(12) -0.0019(14)

loop_
_atom_type_symbol
_atom_type_description
_atom_type_scat_dispersion_real
_atom_type_scat_dispersion_imag
_atom_type_scat_source
C C 0.0033 0.0016 'International Tables Vol C Tables 4.2.6.8 and 6.1.1.4'
H H 0.0000 0.0000 'International Tables Vol C Tables 4.2.6.8 and 6.1.1.4'
N N 0.0061 0.0033 'International Tables Vol C Tables 4.2.6.8 and 6.1.1.4'
Zn Zn 0.2839 1.4301 'International Tables Vol C Tables 4.2.6.8 and 6.1.1.4'
Br Br -0.2901 2.4595 'International Tables Vol C Tables 4.2.6.8 and 6.1.1.4'

loop_
_geom_angle_atom_site_label_1
_geom_angle_atom_site_label_2
_geom_angle_atom_site_label_3
_geom_angle
Br1 Zn1 Br2 122.245(17)
N1 Zn1 Br1 110.61(7)
N1 Zn1 Br2 103.59(7)
N1 Zn1 N3 97.99(9)
N3 Zn1 Br1 107.81(6)
N3 Zn1 Br2 111.84(6)
C1 N1 Zn1 159.4(2)
C1 N2 C2 119.4(2)
C1 N2 C8 117.2(2)
C2 N2 C8 123.4(2)
C14 N3 Zn1 169.6(2)
C14 N4 C15 119.2(2)
C14 N4 C21 117.7(2)
C15 N4 C21 122.9(2)
N1 C1 N2 179.3(3)
C3 C2 N2 119.2(2)
C7 C2 N2 119.5(2)
C7 C2 C3 121.2(2)
C2 C3 H3 120.4
C2 C3 C4 119.3(3)
C4 C3 H3 120.4
C3 C4 H4 120.1
C5 C4 C3 119.8(3)
C5 C4 H4 120.1
C4 C5 H5 119.6
C4 C5 C6 120.7(3)
C6 C5 H5 119.6
C5 C6 H6 119.9
C5 C6 C7 120.2(3)
C7 C6 H6 119.9
C2 C7 C6 118.7(3)
C2 C7 H7 120.6
C6 C7 H7 120.6
C9 C8 N2 119.4(2)
C9 C8 C13 121.6(3)
C13 C8 N2 119.0(2)
C8 C9 H9 120.4
C8 C9 C10 119.3(3)
C10 C9 H9 120.4
C9 C10 H10 120.0
C9 C10 C11 119.9(3)
C11 C10 H10 120.0
C10 C11 H11 119.9
C12 C11 C10 120.2(3)
C12 C11 H11 119.9
C11 C12 H12 119.7
C11 C12 C13 120.7(3)
C13 C12 H12 119.7
C8 C13 C12 118.2(3)
C8 C13 H13 120.9
C12 C13 H13 120.9
N3 C14 N4 179.3(3)
C16 C15 N4 119.3(2)
C16 C15 C20 121.2(2)
C20 C15 N4 119.5(2)
C15 C16 H16 120.5
C15 C16 C17 118.9(2)
C17 C16 H16 120.5
C16 C17 H17 119.8
C18 C17 C16 120.5(3)
C18 C17 H17 119.8
C17 C18 H18 119.8
C17 C18 C19 120.4(2)
C19 C18 H18 119.8
C18 C19 H19 120.1
C18 C19 C20 119.9(2)
C20 C19 H19 120.1
C15 C20 C19 119.2(2)
C15 C20 H20 120.4
C19 C20 H20 120.4
C22 C21 N4 119.9(2)
C22 C21 C26 121.7(3)
C26 C21 N4 118.4(2)
C21 C22 H22 120.5
C21 C22 C23 119.1(3)
C23 C22 H22 120.5
C22 C23 H23 119.9
C24 C23 C22 120.3(3)
C24 C23 H23 119.9
C23 C24 H24 120.0
C25 C24 C23 119.9(3)
C25 C24 H24 120.0
C24 C25 H25 119.6
C24 C25 C26 120.8(3)
C26 C25 H25 119.6
C21 C26 C25 118.2(3)
C21 C26 H26 120.9
C25 C26 H26 120.9

loop_
_geom_bond_atom_site_label_1
_geom_bond_atom_site_label_2
_geom_bond_distance
Br1 Zn1 2.3478(4)
Br2 Zn1 2.3488(4)
Zn1 N1 2.037(2)
Zn1 N3 2.044(2)
N1 C1 1.155(3)
N2 C1 1.321(3)
N2 C2 1.451(3)
N2 C8 1.457(3)
N3 C14 1.149(3)
N4 C14 1.326(3)
N4 C15 1.446(3)
N4 C21 1.466(3)
C2 C3 1.390(4)
C2 C7 1.388(4)
C3 H3 0.9300
C3 C4 1.397(4)
C4 H4 0.9300
C4 C5 1.379(4)
C5 H5 0.9300
C5 C6 1.383(4)
C6 H6 0.9300
C6 C7 1.400(3)
C7 H7 0.9300
C8 C9 1.380(4)
C8 C13 1.382(4)
C9 H9 0.9300
C9 C10 1.382(4)
C10 H10 0.9300
C10 C11 1.382(4)
C11 H11 0.9300
C11 C12 1.375(4)
C12 H12 0.9300
C12 C13 1.391(4)
C13 H13 0.9300
C15 C16 1.389(3)
C15 C20 1.392(3)
C16 H16 0.9300
C16 C17 1.390(3)
C17 H17 0.9300
C17 C18 1.382(4)
C18 H18 0.9300
C18 C19 1.391(4)
C19 H19 0.9300
C19 C20 1.392(3)
C20 H20 0.9300
C21 C22 1.377(4)
C21 C26 1.388(4)
C22 H22 0.9300
C22 C23 1.387(4)
C23 H23 0.9300
C23 C24 1.382(4)
C24 H24 0.9300
C24 C25 1.380(4)
C25 H25 0.9300
C25 C26 1.390(4)
C26 H26 0.9300

loop_
_geom_torsion_atom_site_label_1
_geom_torsion_atom_site_label_2
_geom_torsion_atom_site_label_3
_geom_torsion_atom_site_label_4
_geom_torsion
N2 C2 C3 C4 -177.3(2)
N2 C2 C7 C6 177.6(2)
N2 C8 C9 C10 -178.3(2)
N2 C8 C13 C12 179.6(2)
N4 C15 C16 C17 179.1(2)
N4 C15 C20 C19 -179.2(2)
N4 C21 C22 C23 -179.3(2)
N4 C21 C26 C25 177.6(2)
C1 N2 C2 C3 18.9(4)
C1 N2 C2 C7 -158.9(2)
C1 N2 C8 C9 70.3(3)
C1 N2 C8 C13 -108.5(3)
C2 N2 C8 C9 -107.3(3)
C2 N2 C8 C13 73.9(3)
C2 C3 C4 C5 -0.3(4)
C3 C2 C7 C6 -0.1(4)
C3 C4 C5 C6 -0.1(4)
C4 C5 C6 C7 0.5(4)
C5 C6 C7 C2 -0.3(4)
C7 C2 C3 C4 0.4(4)
C8 N2 C2 C3 -163.6(2)
C8 N2 C2 C7 18.7(4)
C8 C9 C10 C11 -0.7(4)
C9 C8 C13 C12 0.8(4)
C9 C10 C11 C12 -0.5(4)
C10 C11 C12 C13 1.8(4)
C11 C12 C13 C8 -1.9(4)
C13 C8 C9 C10 0.5(4)
C14 N4 C15 C16 -23.3(4)
C14 N4 C15 C20 155.1(3)
C14 N4 C21 C22 130.4(3)
C14 N4 C21 C26 -47.4(4)
C15 N4 C21 C22 -44.1(4)
C15 N4 C21 C26 138.1(3)
C15 C16 C17 C18 -0.1(4)
C16 C15 C20 C19 -0.9(4)
C16 C17 C18 C19 -0.3(5)
C17 C18 C19 C20 0.1(4)
C18 C19 C20 C15 0.4(4)
C20 C15 C16 C17 0.7(4)
C21 N4 C15 C16 151.1(3)
C21 N4 C15 C20 -30.5(4)
C21 C22 C23 C24 2.3(4)
C22 C21 C26 C25 -0.1(4)
C22 C23 C24 C25 -1.4(4)
C23 C24 C25 C26 -0.4(4)
C24 C25 C26 C21 1.1(4)
C26 C21 C22 C23 -1.6(4)
